data_7222737
loop_
_publ_author_name
'Emmerling, F.'
'Roehr, C.'

_publ_section_title
;
 Alkalimetall-Arsenide A3 As7 und A As (A = K, Rb, Cs). Synthesen,
 Kristallstrukturen, Schwingungsspektren
;
_journal_name_full
;
Zeitschrift fuer Naturforschung, Teil B. Anorganische Chemie, Organische 
Chemie (42,1987-)
;
_journal_page_first 963
_journal_page_last 975
_journal_volume 57
_journal_year 2002
_chemical_formula_sum 'As7 K3'
_chemical_name_systematic 'K3 As7'
_space_group_IT_number 61
_symmetry_space_group_name_Hall '-P 2ac 2ab'
_symmetry_space_group_name_H-M 'P b c a'
_cell_angle_alpha 90
_cell_angle_beta 90
_cell_angle_gamma 90
_cell_formula_units_Z 16
_cell_length_a 12.919
_cell_length_b 25.441
_cell_length_c 15.377
_cell_volume 5053.994
_citation_journal_id_ASTM ZNBSEN
_cod_data_source_file Emmerling_ZNBSEN_2002_713.cif
_cod_data_source_block As7K3
_cod_database_code 7222737

loop_
_symmetry_equiv_pos_as_xyz
x,y,z
-x+1/2,-y,z+1/2
x+1/2,-y+1/2,-z
-x,y+1/2,-z+1/2
-x,-y,-z
x-1/2,y,-z-1/2
-x-1/2,y-1/2,z
x,-y-1/2,z-1/2

loop_
_atom_site_label
_atom_site_type_symbol
_atom_site_fract_x
_atom_site_fract_y
_atom_site_fract_z
_atom_site_occupancy
_atom_site_U_iso_or_equiv
K2 K+1 0.2214 0.2799 0.1652 1 0.0
K6 K+1 0.3697 0.3706 0.3949 1 0.0
As12 As 0.1211 0.45154 0.13976 1 0.0
As10 As 0.3628 0.04664 0.48906 1 0.0
K4 K+1 0.0468 0.4404 0.3566 1 0.0
As6 As 0.4356 0.19834 0.11571 1 0.0
As9 As 0.3689 0.02869 0.05342 1 0.0
As13 As 0.2805 0.40103 0.095 1 0.0
K5 K+1 0.457 0.1791 0.4599 1 0.0
As4 As 0.1247 0.31596 0.3681 1 0.0
As11 As 0.1294 0.03443 0.19561 1 0.0
As1 As 0.2022 0.23918 0.43483 1 0.0
As8 As 0.184 0.04024 0.04448 1 0.0
As5 As 0.0529 0.18478 0.2546 1 0.0
K1 K+1 0.3679 0.0807 0.2549 1 0.0
K3 K+1 0.1148 0.0769 0.4134 1 0.0
As7 As 0.4873 0.2761 0.2096 1 0.0
As14 As 0.2858 0.45489 0.23235 1 0.0
As2 As 0.2235 0.18314 0.31072 1 0.0
As3 As 0.0508 0.30039 0.00249 1 0.0
